data_4130146
loop_
_publ_author_name
'Ziegler, Micah S.'
'Levine, Daniel S.'
'Lakshmi, K. V.'
'Tilley, T. Don'

_publ_section_title
;
 Aryl Group Transfer from Tetraarylborato Anions to an Electrophilic
 Dicopper(I) Center and Mixed-Valence \m-Aryl Dicopper(I,II) Complexes.
;
_journal_issue 20
_journal_name_full 'Journal of the American Chemical Society'
_journal_page_first 6484
_journal_page_last 6491
_journal_paper_doi 10.1021/jacs.6b00802
_journal_volume 138
_journal_year 2016
_chemical_formula_moiety 'C32 H23 Cu2 F2 N7, 2(C2 F6 N O4 S2), 0.848(C6 H4 Cl2), 0.462(C6 H4 Cl2)'
_chemical_formula_sum 'C43.39 H27.78 Cl1.77 Cu2 F14 N9 O8 S4'
_chemical_formula_weight 1387.33
_chemical_name_common '[Cu2(NCCH3)DPFN](NTf2)2,n(o-C6H4Cl2)'
_space_group_crystal_system monoclinic
_space_group_IT_number 15
_space_group_name_Hall '-C 2yc'
_space_group_name_H-M_alt 'C 1 2/c 1'
_atom_sites_solution_hydrogens geom
_atom_sites_solution_primary iterative
_atom_sites_solution_secondary difmap
_audit_creation_method SHELXL-2014/7
_cell_angle_alpha 90
_cell_angle_beta 106.2270(10)
_cell_angle_gamma 90
_cell_formula_units_Z 8
_cell_length_a 25.2803(9)
_cell_length_b 15.4022(6)
_cell_length_c 27.2625(10)
_cell_measurement_reflns_used 9089
_cell_measurement_temperature 100(2)
_cell_measurement_theta_max 25.38
_cell_measurement_theta_min 2.61
_cell_volume 10192.4(7)
_computing_cell_refinement 'Bruker APEX2 v. 2014.1-1'
_computing_data_collection 'Bruker APEX2 v. 2014.1-1'
_computing_data_reduction 'Bruker APEX2 v. 2014.1-1'
_computing_molecular_graphics ORTEP-32
_computing_publication_material WinGX
_computing_structure_refinement 'SHELXL-2014/7 (Sheldrick 2014)'
_computing_structure_solution 'SHELXS-2013/1 (Sheldrick 2013)'
_diffrn_ambient_temperature 100(2)
_diffrn_detector_area_resol_mean 8.366
_diffrn_measured_fraction_theta_full 0.999
_diffrn_measured_fraction_theta_max 0.996
_diffrn_measurement_device_type 'Bruker APEX-II CCD'
_diffrn_measurement_method 'phi and omega scans'
_diffrn_radiation_type MoK\a
_diffrn_radiation_wavelength 0.71073
_diffrn_reflns_av_R_equivalents 0.0316
_diffrn_reflns_av_unetI/netI 0.0180
_diffrn_reflns_Laue_measured_fraction_full 0.999
_diffrn_reflns_Laue_measured_fraction_max 0.996
_diffrn_reflns_limit_h_max 26
_diffrn_reflns_limit_h_min -30
_diffrn_reflns_limit_k_max 18
_diffrn_reflns_limit_k_min -18
_diffrn_reflns_limit_l_max 32
_diffrn_reflns_limit_l_min -32
_diffrn_reflns_number 101413
_diffrn_reflns_point_group_measured_fraction_full 0.999
_diffrn_reflns_point_group_measured_fraction_max 0.996
_diffrn_reflns_theta_full 25.000
_diffrn_reflns_theta_max 25.393
_diffrn_reflns_theta_min 1.556
_diffrn_source 'microfocus sealed tube'
_exptl_absorpt_coefficient_mu 1.206
_exptl_absorpt_correction_T_max 0.7782
_exptl_absorpt_correction_T_min 0.6826
_exptl_absorpt_correction_type multi-scan
_exptl_absorpt_process_details SADABS
_exptl_crystal_colour orange
_exptl_crystal_density_diffrn 1.808
_exptl_crystal_description plate
_exptl_crystal_F_000 5546
_exptl_crystal_size_max 0.130
_exptl_crystal_size_mid 0.080
_exptl_crystal_size_min 0.020
_refine_diff_density_max 1.496
_refine_diff_density_min -0.731
_refine_diff_density_rms 0.103
_refine_ls_extinction_method none
_refine_ls_goodness_of_fit_ref 1.066
_refine_ls_hydrogen_treatment constr
_refine_ls_matrix_type full
_refine_ls_number_parameters 787
_refine_ls_number_reflns 9357
_refine_ls_number_restraints 6
_refine_ls_restrained_S_all 1.067
_refine_ls_R_factor_all 0.0488
_refine_ls_R_factor_gt 0.0428
_refine_ls_shift/su_max 0.001
_refine_ls_shift/su_mean 0.000
_refine_ls_structure_factor_coef Fsqd
_refine_ls_weighting_details 'w=1/[\s^2^(Fo^2^)+(0.0502P)^2^+74.7055P] where P=(Fo^2^+2Fc^2^)/3'
_refine_ls_weighting_scheme calc
_refine_ls_wR_factor_gt 0.1135
_refine_ls_wR_factor_ref 0.1174
_reflns_Friedel_coverage 0.000
_reflns_number_gt 8330
_reflns_number_total 9357
_reflns_threshold_expression 'I > 2\s(I)'
_cod_data_source_file ja6b00802_si_002.cif
_cod_data_source_block shelx4
_cod_original_sg_symbol_H-M 'C 2/c'
_cod_database_code 4130146
_shelx_shelxl_version_number 2014/7
_shelx_space_group_comment
; 
The symmetry employed for this shelxl refinement is uniquely defined 
by the following loop, which should always be used as a source of 
symmetry information in preference to the above space-group names. 
They are only intended as comments. 
;
_shelx_estimated_absorpt_t_min 0.859
_shelx_estimated_absorpt_t_max 0.976

loop_
_space_group_symop_operation_xyz
'x, y, z'
'-x, y, -z+1/2'
'x+1/2, y+1/2, z'
'-x+1/2, y+1/2, -z+1/2'
'-x, -y, -z'
'x, -y, z-1/2'
'-x+1/2, -y+1/2, -z'
'x+1/2, -y+1/2, z-1/2'

loop_
_atom_site_label
_atom_site_type_symbol
_atom_site_fract_x
_atom_site_fract_y
_atom_site_fract_z
_atom_site_U_iso_or_equiv
_atom_site_adp_type
_atom_site_occupancy
_atom_site_site_symmetry_order
_atom_site_calc_flag
_atom_site_refinement_flags_posn
_atom_site_refinement_flags_adp
_atom_site_refinement_flags_occupancy
_atom_site_disorder_assembly
_atom_site_disorder_group
C1 C 0.12524(13) 0.0437(2) 0.16591(12) 0.0122(6) Uani 1 1 d . . . . .
C2 C 0.10417(14) -0.0113(2) 0.19698(13) 0.0164(7) Uani 1 1 d . . . . .
H2 H 0.0785 -0.0558 0.1824 0.020 Uiso 1 1 calc R U . . .
C3 C 0.12136(14) 0.0004(2) 0.24874(13) 0.0177(7) Uani 1 1 d . . . . .
H3 H 0.1083 -0.0368 0.2706 0.021 Uiso 1 1 calc R U . . .
C4 C 0.15845(14) 0.0679(2) 0.26972(13) 0.0147(7) Uani 1 1 d . . . . .
C5 C 0.17685(14) 0.0888(2) 0.32223(13) 0.0173(7) Uani 1 1 d . . . . .
H5 H 0.1653 0.0549 0.3465 0.021 Uiso 1 1 calc R U . . .
C6 C 0.21116(14) 0.1578(2) 0.33803(13) 0.0165(7) Uani 1 1 d . . . . .
H6 H 0.2234 0.1729 0.3732 0.020 Uiso 1 1 calc R U . . .
C7 C 0.22813(13) 0.2065(2) 0.30110(12) 0.0119(6) Uani 1 1 d . . . . .
C8 C 0.17731(13) 0.1201(2) 0.23566(12) 0.0113(6) Uani 1 1 d . . . . .
C9 C 0.10579(13) 0.0365(2) 0.10733(12) 0.0130(6) Uani 1 1 d . . . . .
C10 C 0.07331(14) 0.1176(2) 0.08366(12) 0.0138(7) Uani 1 1 d . . . . .
C11 C 0.01806(14) 0.1124(2) 0.05706(13) 0.0201(7) Uani 1 1 d . . . . .
H11 H -0.0009 0.0585 0.0533 0.024 Uiso 1 1 calc R U . . .
C12 C -0.00902(15) 0.1876(3) 0.03598(14) 0.0250(8) Uani 1 1 d . . . . .
H12 H -0.0469 0.1859 0.0176 0.030 Uiso 1 1 calc R U . . .
C13 C 0.01948(15) 0.2650(2) 0.04191(14) 0.0235(8) Uani 1 1 d . . . . .
H13 H 0.0016 0.3172 0.0278 0.028 Uiso 1 1 calc R U . . .
C14 C 0.07470(15) 0.2650(2) 0.06876(13) 0.0195(7) Uani 1 1 d . . . . .
H14 H 0.0945 0.3181 0.0725 0.023 Uiso 1 1 calc R U . . .
C15 C 0.15250(13) 0.0174(2) 0.08289(12) 0.0123(6) Uani 1 1 d . . . . .
C16 C 0.15262(14) -0.0582(2) 0.05513(12) 0.0153(7) Uani 1 1 d . . . . .
H16 H 0.1246 -0.1006 0.0520 0.018 Uiso 1 1 calc R U . . .
C17 C 0.19448(15) -0.0705(2) 0.03200(13) 0.0179(7) Uani 1 1 d . . . . .
H17 H 0.1958 -0.1218 0.0130 0.022 Uiso 1 1 calc R U . . .
C18 C 0.23426(14) -0.0070(2) 0.03700(13) 0.0174(7) Uani 1 1 d . . . . .
H18 H 0.2629 -0.0136 0.0210 0.021 Uiso 1 1 calc R U . . .
C19 C 0.23170(14) 0.0662(2) 0.06564(12) 0.0156(7) Uani 1 1 d . . . . .
H19 H 0.2593 0.1094 0.0692 0.019 Uiso 1 1 calc R U . . .
C20 C 0.26593(13) 0.2857(2) 0.31668(12) 0.0130(6) Uani 1 1 d . . . . .
C21 C 0.23726(13) 0.3699(2) 0.29211(12) 0.0143(7) Uani 1 1 d . . . . .
C22 C 0.22588(14) 0.4360(2) 0.32183(13) 0.0175(7) Uani 1 1 d . . . . .
H22 H 0.2353 0.4306 0.3580 0.021 Uiso 1 1 calc R U . . .
C23 C 0.20041(16) 0.5107(2) 0.29778(14) 0.0235(8) Uani 1 1 d . . . . .
H23 H 0.1921 0.5573 0.3172 0.028 Uiso 1 1 calc R U . . .
C24 C 0.18733(16) 0.5163(2) 0.24503(15) 0.0242(8) Uani 1 1 d . . . . .
H24 H 0.1701 0.5667 0.2277 0.029 Uiso 1 1 calc R U . . .
C25 C 0.19986(15) 0.4471(2) 0.21807(13) 0.0205(8) Uani 1 1 d . . . . .
H25 H 0.1908 0.4509 0.1819 0.025 Uiso 1 1 calc R U . . .
C26 C 0.32170(14) 0.2725(2) 0.30532(13) 0.0140(7) Uani 1 1 d . . . . .
C27 C 0.37029(14) 0.2712(2) 0.34456(13) 0.0166(7) Uani 1 1 d . . . . .
H27 H 0.3700 0.2776 0.3791 0.020 Uiso 1 1 calc R U . . .
C28 C 0.41940(15) 0.2605(2) 0.33206(14) 0.0218(8) Uani 1 1 d . . . . .
H28 H 0.4534 0.2591 0.3581 0.026 Uiso 1 1 calc R U . . .
C29 C 0.41834(15) 0.2518(2) 0.28142(15) 0.0238(8) Uani 1 1 d . . . . .
H29 H 0.4516 0.2452 0.2720 0.029 Uiso 1 1 calc R U . . .
C30 C 0.36812(15) 0.2528(2) 0.24466(14) 0.0201(7) Uani 1 1 d . . . . .
H30 H 0.3675 0.2461 0.2099 0.024 Uiso 1 1 calc R U . . .
C31 C 0.24117(14) 0.3215(2) 0.09885(13) 0.0175(7) Uani 1 1 d . . . . .
C32 C 0.24939(17) 0.3704(3) 0.05591(15) 0.0305(9) Uani 1 1 d . . . . .
H32A H 0.2796 0.3444 0.0449 0.046 Uiso 1 1 calc R U . . .
H32B H 0.2586 0.4307 0.0663 0.046 Uiso 1 1 calc R U . . .
H32C H 0.2155 0.3690 0.0276 0.046 Uiso 1 1 calc R U . . .
C33 C 0.13888(16) 0.6758(3) 0.94799(14) 0.0244(8) Uani 1 1 d . . . . .
C34 C 0.07150(18) 0.5519(3) 1.07835(19) 0.0409(11) Uani 1 1 d . . . . .
C35 C 0.41202(18) 0.1121(3) 0.07185(16) 0.0313(9) Uani 1 1 d . . . . .
C36 C 0.41828(18) 0.4050(3) 0.06893(16) 0.0382(11) Uani 1 1 d . . . . .
N1 N 0.16093(11) 0.10701(17) 0.18413(10) 0.0114(5) Uani 1 1 d . . . . .
N2 N 0.21259(11) 0.18790(17) 0.25169(10) 0.0113(5) Uani 1 1 d . . . . .
N3 N 0.10152(12) 0.19283(18) 0.08974(10) 0.0149(6) Uani 1 1 d . . . . .
N4 N 0.19165(11) 0.07843(17) 0.08859(10) 0.0128(6) Uani 1 1 d . . . . .
N5 N 0.22440(12) 0.37452(18) 0.24107(10) 0.0164(6) Uani 1 1 d . . . . .
N6 N 0.32015(12) 0.26295(18) 0.25605(10) 0.0154(6) Uani 1 1 d . . . . .
N7 N 0.23333(12) 0.28219(18) 0.13167(10) 0.0148(6) Uani 1 1 d . . . . .
N8 N 0.14760(17) 0.5762(2) 1.02661(13) 0.0341(9) Uani 1 1 d . . . . .
N9 N 0.42733(14) 0.2563(2) 0.12145(17) 0.0413(10) Uani 1 1 d . . . . .
O1 O 0.13162(11) 0.73791(16) 1.03392(9) 0.0229(6) Uani 1 1 d . . . . .
O2 O 0.22175(12) 0.6860(2) 1.02961(11) 0.0355(7) Uani 1 1 d . . . . .
O3 O 0.17115(11) 0.59601(17) 1.12189(10) 0.0265(6) Uani 1 1 d . . . . .
O4 O 0.15332(13) 0.45128(17) 1.08320(11) 0.0323(7) Uani 1 1 d . . . . .
O5 O 0.33265(13) 0.2195(2) 0.06147(18) 0.0622(12) Uani 1 1 d . . . . .
O6 O 0.36580(18) 0.1429(3) 0.14192(14) 0.0673(13) Uani 1 1 d . . . . .
O7 O 0.36736(12) 0.37857(18) 0.13702(11) 0.0313(6) Uani 1 1 d . . . . .
O8 O 0.46811(13) 0.3883(2) 0.16426(12) 0.0402(8) Uani 1 1 d . . . . .
F1 F 0.06978(8) -0.03335(12) 0.09578(7) 0.0174(4) Uani 1 1 d . . . . .
F2 F 0.27624(8) 0.29560(13) 0.36906(7) 0.0173(4) Uani 1 1 d . . . . .
F3 F 0.14389(12) 0.75722(16) 0.93295(9) 0.0391(6) Uani 1 1 d . . . . .
F4 F 0.16685(11) 0.62410(17) 0.92600(9) 0.0381(6) Uani 1 1 d . . . . .
F5 F 0.08594(10) 0.65420(17) 0.93172(8) 0.0355(6) Uani 1 1 d . . . . .
F6 F 0.05280(10) 0.63150(17) 1.06927(11) 0.0420(6) Uani 1 1 d . . . . .
F7 F 0.04001(13) 0.5004(2) 1.04504(16) 0.0749(11) Uani 1 1 d . . . . .
F8 F 0.06656(12) 0.5278(2) 1.12464(13) 0.0675(10) Uani 1 1 d . . . . .
F9 F 0.42659(13) 0.1463(3) 0.03372(11) 0.0717(11) Uani 1 1 d . . . . .
F10 F 0.45662(12) 0.08004(18) 0.10412(12) 0.0515(7) Uani 1 1 d . . . . .
F11 F 0.37640(14) 0.0483(2) 0.05518(15) 0.0750(11) Uani 1 1 d . . . . .
F12 F 0.46498(12) 0.3896(3) 0.05764(12) 0.0683(10) Uani 1 1 d . . . . .
F13 F 0.41217(14) 0.49088(19) 0.07215(12) 0.0599(9) Uani 1 1 d . . . . .
F14 F 0.37705(11) 0.3754(2) 0.03082(9) 0.0503(8) Uani 1 1 d . . . . .
S1 S 0.16395(4) 0.67302(6) 1.01796(3) 0.01856(19) Uani 1 1 d . . . . .
S2 S 0.14386(4) 0.54302(6) 1.07932(3) 0.0207(2) Uani 1 1 d . . . . .
S3 S 0.37826(4) 0.19015(6) 0.10198(5) 0.0320(2) Uani 1 1 d . . . . .
S4 S 0.41918(4) 0.35526(6) 0.12970(3) 0.0226(2) Uani 1 1 d . . . . .
Cu1 Cu 0.18273(2) 0.18274(2) 0.13246(2) 0.01190(11) Uani 1 1 d . . . . .
Cu2 Cu 0.24267(2) 0.26554(3) 0.20479(2) 0.01363(11) Uani 1 1 d . . . . .
Cl1 Cl 0.02455(6) 0.09939(9) 0.30965(6) 0.0461(5) Uani 0.848(4) 1 d . . P A 1
C70 C 0.0436(3) 0.1850(6) 0.2685(3) 0.072(2) Uani 0.848(4) 1 d . . P A 1
C71 C 0.0794(4) 0.2583(7) 0.2906(4) 0.077(2) Uani 0.848(4) 1 d . . P A 1
H71 H 0.0953 0.2639 0.3264 0.093 Uiso 0.848(4) 1 calc R U P A 1
C72 C 0.0888(4) 0.3181(6) 0.2570(4) 0.080(2) Uani 0.848(4) 1 d . . P A 1
H72 H 0.1090 0.3683 0.2716 0.096 Uiso 0.848(4) 1 calc R U P A 1
C73 C 0.0720(6) 0.3141(11) 0.2023(6) 0.105(7) Uani 0.848(4) 1 d . . P A 1
H73 H 0.0842 0.3534 0.1808 0.126 Uiso 0.848(4) 1 calc R U P A 1
C74 C 0.0348(4) 0.2440(6) 0.1837(3) 0.073(2) Uani 0.848(4) 1 d . . P A 1
H74 H 0.0175 0.2410 0.1480 0.087 Uiso 0.848(4) 1 calc R U P A 1
C75 C -0.0219(3) 0.1787(5) 0.2848(3) 0.065(2) Uani 0.848(4) 1 d . . P A 1
C80 C -0.0093(3) 0.5116(4) 0.2237(2) 0.0103(14) Uani 0.462(4) 1 d . U P B 2
H80 H -0.0345 0.5547 0.2061 0.012 Uiso 0.462(4) 1 calc R U P B 2
C81 C 0.0486(5) 0.4486(6) 0.3002(4) 0.041(2) Uani 0.462(4) 1 d . . P B 2
H81 H 0.0655 0.4527 0.3359 0.049 Uiso 0.462(4) 1 calc R U P B 2
C82 C 0.0631(3) 0.3810(5) 0.2733(3) 0.0222(17) Uani 0.462(4) 1 d . . P B 2
C83 C 0.0445(4) 0.3799(6) 0.2207(3) 0.0273(19) Uani 0.462(4) 1 d . . P B 2
C84 C 0.0100(5) 0.4452(8) 0.1959(4) 0.048(3) Uani 0.462(4) 1 d . . P B 2
H84 H -0.0013 0.4463 0.1597 0.058 Uiso 0.462(4) 1 calc R U P B 2
Cl2 Cl 0.0634(2) 0.2961(3) 0.18680(17) 0.0454(11) Uani 0.462(4) 1 d . . P B 2
Cl3 Cl 0.10530(9) 0.29836(15) 0.30691(9) 0.0269(6) Uani 0.462(4) 1 d . . P B 2

loop_
_atom_site_aniso_label
_atom_site_aniso_U_11
_atom_site_aniso_U_22
_atom_site_aniso_U_33
_atom_site_aniso_U_23
_atom_site_aniso_U_13
_atom_site_aniso_U_12
C1 0.0122(15) 0.0112(15) 0.0138(16) -0.0001(12) 0.0045(13) 0.0029(12)
C2 0.0171(17) 0.0131(16) 0.0199(17) -0.0011(13) 0.0068(14) -0.0048(13)
C3 0.0222(18) 0.0135(16) 0.0201(17) 0.0032(13) 0.0101(14) -0.0033(14)
C4 0.0159(16) 0.0124(16) 0.0166(16) 0.0018(13) 0.0058(13) 0.0014(13)
C5 0.0187(17) 0.0194(17) 0.0152(16) 0.0052(13) 0.0072(14) 0.0017(14)
C6 0.0201(17) 0.0185(17) 0.0111(15) 0.0017(13) 0.0048(13) 0.0009(14)
C7 0.0107(15) 0.0133(16) 0.0117(15) 0.0000(12) 0.0030(12) 0.0009(12)
C8 0.0127(16) 0.0099(15) 0.0112(15) 0.0011(12) 0.0034(12) 0.0015(12)
C9 0.0125(16) 0.0100(15) 0.0153(16) -0.0027(12) 0.0017(13) -0.0041(12)
C10 0.0149(16) 0.0170(17) 0.0098(15) -0.0012(12) 0.0039(13) -0.0004(13)
C11 0.0160(17) 0.0226(18) 0.0210(18) -0.0011(14) 0.0041(14) -0.0033(14)
C12 0.0159(18) 0.033(2) 0.0236(19) 0.0021(16) 0.0015(15) 0.0038(16)
C13 0.0200(19) 0.0233(19) 0.0250(19) 0.0065(15) 0.0028(15) 0.0078(15)
C14 0.0242(19) 0.0150(17) 0.0199(18) 0.0038(14) 0.0070(15) 0.0016(14)
C15 0.0141(16) 0.0112(15) 0.0096(15) 0.0023(12) 0.0000(12) 0.0008(13)
C16 0.0213(17) 0.0123(16) 0.0113(15) 0.0015(13) 0.0026(13) -0.0011(13)
C17 0.0270(19) 0.0129(16) 0.0133(16) 0.0007(13) 0.0046(14) 0.0035(14)
C18 0.0200(18) 0.0185(17) 0.0154(16) 0.0051(13) 0.0082(14) 0.0051(14)
C19 0.0153(16) 0.0163(16) 0.0150(16) 0.0027(13) 0.0042(13) -0.0002(13)
C20 0.0170(17) 0.0158(16) 0.0055(14) -0.0019(12) 0.0022(12) -0.0028(13)
C21 0.0134(16) 0.0136(16) 0.0149(16) -0.0017(13) 0.0023(13) -0.0038(13)
C22 0.0167(17) 0.0197(17) 0.0160(16) -0.0047(14) 0.0046(14) -0.0031(14)
C23 0.028(2) 0.0165(18) 0.0260(19) -0.0067(15) 0.0070(16) 0.0001(15)
C24 0.029(2) 0.0148(17) 0.0259(19) 0.0013(15) 0.0021(16) 0.0018(15)
C25 0.028(2) 0.0147(17) 0.0161(17) 0.0016(14) 0.0016(15) -0.0012(15)
C26 0.0177(17) 0.0087(15) 0.0157(16) -0.0008(12) 0.0049(13) -0.0036(13)
C27 0.0196(17) 0.0132(16) 0.0159(17) 0.0001(13) 0.0032(14) -0.0037(14)
C28 0.0183(18) 0.0197(18) 0.0250(19) 0.0025(15) 0.0022(15) -0.0018(14)
C29 0.0202(19) 0.0233(19) 0.032(2) -0.0010(16) 0.0138(16) -0.0005(15)
C30 0.0226(19) 0.0206(18) 0.0198(18) -0.0033(14) 0.0103(15) -0.0051(15)
C31 0.0144(17) 0.0192(17) 0.0176(17) 0.0004(14) 0.0022(14) -0.0007(14)
C32 0.027(2) 0.042(2) 0.025(2) 0.0175(18) 0.0107(17) 0.0042(18)
C33 0.028(2) 0.027(2) 0.0174(18) 0.0013(15) 0.0046(15) 0.0087(16)
C34 0.027(2) 0.034(2) 0.053(3) 0.008(2) -0.004(2) -0.0031(19)
C35 0.033(2) 0.032(2) 0.030(2) -0.0078(18) 0.0118(18) -0.0029(18)
C36 0.031(2) 0.056(3) 0.029(2) 0.000(2) 0.0110(19) -0.022(2)
N1 0.0112(13) 0.0101(13) 0.0124(13) 0.0004(10) 0.0024(11) -0.0018(10)
N2 0.0129(13) 0.0105(13) 0.0103(13) 0.0004(10) 0.0031(11) -0.0002(11)
N3 0.0170(14) 0.0130(14) 0.0142(14) 0.0009(11) 0.0033(11) 0.0005(11)
N4 0.0150(14) 0.0123(13) 0.0095(13) 0.0012(10) 0.0008(11) -0.0005(11)
N5 0.0203(15) 0.0148(14) 0.0126(14) -0.0001(11) 0.0019(11) -0.0026(12)
N6 0.0188(15) 0.0145(14) 0.0128(14) -0.0020(11) 0.0044(11) -0.0053(11)
N7 0.0198(15) 0.0124(13) 0.0127(14) -0.0006(11) 0.0052(12) -0.0015(11)
N8 0.070(3) 0.0115(15) 0.0225(17) -0.0029(13) 0.0147(17) -0.0002(16)
N9 0.0216(18) 0.0210(18) 0.076(3) -0.0126(18) 0.0053(18) -0.0014(14)
O1 0.0344(15) 0.0147(12) 0.0180(13) -0.0023(10) 0.0047(11) 0.0029(11)
O2 0.0232(15) 0.054(2) 0.0265(15) 0.0014(14) 0.0018(12) 0.0020(13)
O3 0.0323(15) 0.0231(14) 0.0197(13) 0.0011(11) 0.0001(11) 0.0003(12)
O4 0.0453(18) 0.0145(13) 0.0362(16) 0.0047(12) 0.0098(13) 0.0029(12)
O5 0.0194(16) 0.0311(18) 0.119(4) 0.001(2) -0.0095(18) -0.0039(14)
O6 0.086(3) 0.085(3) 0.051(2) -0.031(2) 0.052(2) -0.049(2)
O7 0.0371(16) 0.0317(15) 0.0294(15) -0.0053(12) 0.0165(13) 0.0016(13)
O8 0.0383(17) 0.0311(16) 0.0389(17) -0.0102(13) -0.0097(14) -0.0029(13)
F1 0.0170(10) 0.0156(10) 0.0186(10) -0.0037(8) 0.0034(8) -0.0083(8)
F2 0.0205(10) 0.0216(10) 0.0090(9) -0.0027(8) 0.0027(8) -0.0030(8)
F3 0.0597(17) 0.0311(13) 0.0236(12) 0.0101(10) 0.0071(11) 0.0041(12)
F4 0.0469(15) 0.0476(15) 0.0211(11) 0.0011(11) 0.0119(11) 0.0249(12)
F5 0.0297(13) 0.0495(15) 0.0224(12) -0.0099(11) -0.0008(10) 0.0041(11)
F6 0.0257(13) 0.0389(15) 0.0592(17) 0.0159(13) 0.0081(12) 0.0100(11)
F7 0.0399(18) 0.053(2) 0.109(3) -0.0143(19) -0.0158(18) -0.0124(15)
F8 0.0428(17) 0.088(2) 0.079(2) 0.044(2) 0.0284(16) 0.0126(17)
F9 0.059(2) 0.137(3) 0.0291(15) 0.0056(18) 0.0293(14) -0.001(2)
F10 0.0451(16) 0.0356(15) 0.075(2) 0.0079(14) 0.0181(15) 0.0165(13)
F11 0.066(2) 0.054(2) 0.109(3) -0.057(2) 0.031(2) -0.0220(17)
F12 0.0462(18) 0.113(3) 0.0587(19) -0.0252(19) 0.0362(16) -0.0378(18)
F13 0.073(2) 0.0416(17) 0.0590(19) 0.0211(14) 0.0074(16) -0.0239(15)
F14 0.0469(16) 0.079(2) 0.0203(12) 0.0037(13) 0.0025(11) -0.0289(15)
S1 0.0245(5) 0.0160(4) 0.0137(4) 0.0007(3) 0.0028(3) 0.0025(3)
S2 0.0246(5) 0.0130(4) 0.0225(4) 0.0016(3) 0.0033(4) 0.0019(3)
S3 0.0299(5) 0.0210(5) 0.0520(7) -0.0133(4) 0.0229(5) -0.0078(4)
S4 0.0259(5) 0.0177(4) 0.0217(5) -0.0044(4) 0.0026(4) -0.0015(4)
Cu1 0.0146(2) 0.0103(2) 0.0102(2) -0.00036(14) 0.00248(15) -0.00334(15)
Cu2 0.0203(2) 0.0117(2) 0.00859(19) -0.00051(15) 0.00351(16) -0.00438(16)
Cl1 0.0471(9) 0.0392(8) 0.0499(9) 0.0132(6) 0.0101(6) 0.0217(6)
C70 0.065(5) 0.074(5) 0.075(5) -0.003(4) 0.018(4) 0.000(4)
C71 0.086(7) 0.081(7) 0.071(6) 0.014(5) 0.034(5) 0.025(6)
C72 0.068(5) 0.074(6) 0.093(7) -0.004(5) 0.015(5) -0.017(4)
C73 0.080(7) 0.074(9) 0.116(13) 0.005(8) -0.048(8) -0.034(6)
C74 0.078(6) 0.083(6) 0.060(5) -0.005(4) 0.025(4) -0.002(5)
C75 0.059(4) 0.063(5) 0.075(5) 0.006(4) 0.022(4) 0.002(4)
C80 0.017(2) 0.005(2) 0.007(2) 0.0026(16) -0.0011(16) -0.0012(16)
C81 0.063(7) 0.034(5) 0.022(5) -0.004(4) 0.007(4) 0.005(5)
C82 0.030(4) 0.016(4) 0.023(4) -0.001(3) 0.011(3) 0.001(3)
C83 0.039(5) 0.021(4) 0.025(4) -0.005(3) 0.013(4) -0.004(4)
C84 0.055(7) 0.059(7) 0.023(5) 0.019(5) -0.002(4) -0.014(6)
Cl2 0.050(2) 0.052(2) 0.0384(19) -0.0152(16) 0.019(2) -0.0127(19)
Cl3 0.0216(12) 0.0267(12) 0.0305(13) -0.0032(9) 0.0039(9) -0.0010(9)

loop_
_atom_type_symbol
_atom_type_description
_atom_type_scat_dispersion_real
_atom_type_scat_dispersion_imag
_atom_type_scat_source
C C 0.0033 0.0016 'International Tables Vol C Tables 4.2.6.8 and 6.1.1.4'
H H 0.0000 0.0000 'International Tables Vol C Tables 4.2.6.8 and 6.1.1.4'
N N 0.0061 0.0033 'International Tables Vol C Tables 4.2.6.8 and 6.1.1.4'
O O 0.0106 0.0060 'International Tables Vol C Tables 4.2.6.8 and 6.1.1.4'
F F 0.0171 0.0103 'International Tables Vol C Tables 4.2.6.8 and 6.1.1.4'
S S 0.1246 0.1234 'International Tables Vol C Tables 4.2.6.8 and 6.1.1.4'
Cu Cu 0.3201 1.2651 'International Tables Vol C Tables 4.2.6.8 and 6.1.1.4'
Cl Cl 0.1484 0.1585 'International Tables Vol C Tables 4.2.6.8 and 6.1.1.4'

loop_
_geom_angle_atom_site_label_1
_geom_angle_atom_site_label_2
_geom_angle_atom_site_label_3
_geom_angle
_geom_angle_site_symmetry_1
_geom_angle_site_symmetry_3
N1 C1 C2 123.4(3) . .
N1 C1 C9 115.4(3) . .
C2 C1 C9 121.1(3) . .
C3 C2 C1 118.5(3) . .
C3 C2 H2 120.7 . .
C1 C2 H2 120.7 . .
C2 C3 C4 120.0(3) . .
C2 C3 H3 120.0 . .
C4 C3 H3 120.0 . .
C8 C4 C3 117.6(3) . .
C8 C4 C5 117.4(3) . .
C3 C4 C5 125.0(3) . .
C6 C5 C4 119.9(3) . .
C6 C5 H5 120.0 . .
C4 C5 H5 120.0 . .
C5 C6 C7 118.7(3) . .
C5 C6 H6 120.6 . .
C7 C6 H6 120.6 . .
N2 C7 C6 123.1(3) . .
N2 C7 C20 116.0(3) . .
C6 C7 C20 120.9(3) . .
N2 C8 N1 115.2(3) . .
N2 C8 C4 122.5(3) . .
N1 C8 C4 122.2(3) . .
F1 C9 C10 107.2(2) . .
F1 C9 C15 106.7(2) . .
C10 C9 C15 111.0(3) . .
F1 C9 C1 106.9(2) . .
C10 C9 C1 110.8(3) . .
C15 C9 C1 113.7(3) . .
N3 C10 C11 122.5(3) . .
N3 C10 C9 116.5(3) . .
C11 C10 C9 121.1(3) . .
C10 C11 C12 118.5(3) . .
C10 C11 H11 120.7 . .
C12 C11 H11 120.7 . .
C13 C12 C11 119.5(3) . .
C13 C12 H12 120.2 . .
C11 C12 H12 120.2 . .
C12 C13 C14 118.6(3) . .
C12 C13 H13 120.7 . .
C14 C13 H13 120.7 . .
N3 C14 C13 122.7(3) . .
N3 C14 H14 118.7 . .
C13 C14 H14 118.7 . .
N4 C15 C16 122.4(3) . .
N4 C15 C9 116.5(3) . .
C16 C15 C9 121.0(3) . .
C17 C16 C15 118.7(3) . .
C17 C16 H16 120.7 . .
C15 C16 H16 120.7 . .
C18 C17 C16 119.0(3) . .
C18 C17 H17 120.5 . .
C16 C17 H17 120.5 . .
C17 C18 C19 119.0(3) . .
C17 C18 H18 120.5 . .
C19 C18 H18 120.5 . .
N4 C19 C18 122.5(3) . .
N4 C19 H19 118.7 . .
C18 C19 H19 118.7 . .
F2 C20 C7 107.2(2) . .
F2 C20 C26 107.6(3) . .
C7 C20 C26 111.9(3) . .
F2 C20 C21 106.5(3) . .
C7 C20 C21 111.5(3) . .
C26 C20 C21 111.7(3) . .
N5 C21 C22 122.7(3) . .
N5 C21 C20 116.4(3) . .
C22 C21 C20 121.0(3) . .
C21 C22 C23 118.6(3) . .
C21 C22 H22 120.7 . .
C23 C22 H22 120.7 . .
C24 C23 C22 119.0(3) . .
C24 C23 H23 120.5 . .
C22 C23 H23 120.5 . .
C25 C24 C23 118.8(3) . .
C25 C24 H24 120.6 . .
C23 C24 H24 120.6 . .
N5 C25 C24 122.5(3) . .
N5 C25 H25 118.7 . .
C24 C25 H25 118.7 . .
N6 C26 C27 122.9(3) . .
N6 C26 C20 116.4(3) . .
C27 C26 C20 120.7(3) . .
C26 C27 C28 118.3(3) . .
C26 C27 H27 120.9 . .
C28 C27 H27 120.9 . .
C29 C28 C27 119.3(3) . .
C29 C28 H28 120.4 . .
C27 C28 H28 120.4 . .
C28 C29 C30 118.8(3) . .
C28 C29 H29 120.6 . .
C30 C29 H29 120.6 . .
N6 C30 C29 122.7(3) . .
N6 C30 H30 118.6 . .
C29 C30 H30 118.6 . .
N7 C31 C32 178.0(4) . .
C31 C32 H32A 109.5 . .
C31 C32 H32B 109.5 . .
H32A C32 H32B 109.5 . .
C31 C32 H32C 109.5 . .
H32A C32 H32C 109.5 . .
H32B C32 H32C 109.5 . .
F4 C33 F5 108.4(3) . .
F4 C33 F3 108.6(3) . .
F5 C33 F3 107.8(3) . .
F4 C33 S1 112.7(3) . .
F5 C33 S1 111.4(3) . .
F3 C33 S1 107.8(3) . .
F7 C34 F6 108.7(4) . .
F7 C34 F8 106.7(4) . .
F6 C34 F8 108.0(4) . .
F7 C34 S2 112.4(4) . .
F6 C34 S2 112.3(3) . .
F8 C34 S2 108.6(3) . .
F9 C35 F10 107.7(4) . .
F9 C35 F11 110.0(4) . .
F10 C35 F11 108.9(4) . .
F9 C35 S3 111.6(3) . .
F10 C35 S3 111.8(3) . .
F11 C35 S3 106.8(3) . .
F12 C36 F14 108.2(4) . .
F12 C36 F13 108.6(4) . .
F14 C36 F13 108.1(4) . .
F12 C36 S4 110.6(3) . .
F14 C36 S4 112.0(3) . .
F13 C36 S4 109.2(3) . .
C1 N1 C8 118.2(3) . .
C1 N1 Cu1 116.9(2) . .
C8 N1 Cu1 124.7(2) . .
C7 N2 C8 118.2(3) . .
C7 N2 Cu2 116.9(2) . .
C8 N2 Cu2 124.9(2) . .
C14 N3 C10 118.2(3) . .
C14 N3 Cu1 127.3(2) . .
C10 N3 Cu1 114.5(2) . .
C15 N4 C19 118.3(3) . .
C15 N4 Cu1 114.7(2) . .
C19 N4 Cu1 126.9(2) . .
C21 N5 C25 118.4(3) . .
C21 N5 Cu2 115.6(2) . .
C25 N5 Cu2 126.0(2) . .
C26 N6 C30 118.0(3) . .
C26 N6 Cu2 115.6(2) . .
C30 N6 Cu2 126.4(2) . .
C31 N7 Cu2 150.3(3) . .
C31 N7 Cu1 131.8(3) . .
Cu2 N7 Cu1 77.53(10) . .
S2 N8 S1 122.3(2) . .
S4 N9 S3 123.7(2) . .
O2 S1 O1 118.16(18) . .
O2 S1 N8 113.3(2) . .
O1 S1 N8 114.64(18) . .
O2 S1 C33 105.32(18) . .
O1 S1 C33 103.82(16) . .
N8 S1 C33 98.50(18) . .
O3 S2 O4 118.08(17) . .
O3 S2 N8 115.02(18) . .
O4 S2 N8 109.97(18) . .
O3 S2 C34 102.9(2) . .
O4 S2 C34 102.7(2) . .
N8 S2 C34 106.4(2) . .
O6 S3 O5 116.9(3) . .
O6 S3 N9 113.3(2) . .
O5 S3 N9 116.4(2) . .
O6 S3 C35 104.1(2) . .
O5 S3 C35 104.0(2) . .
N9 S3 C35 99.0(2) . .
O8 S4 O7 118.70(19) . .
O8 S4 N9 108.59(19) . .
O7 S4 N9 115.42(19) . .
O8 S4 C36 103.9(2) . .
O7 S4 C36 104.1(2) . .
N9 S4 C36 104.3(2) . .
N7 Cu1 N1 138.56(11) . .
N7 Cu1 N4 114.74(11) . .
N1 Cu1 N4 92.87(11) . .
N7 Cu1 N3 118.34(11) . .
N1 Cu1 N3 90.85(11) . .
N4 Cu1 N3 89.09(11) . .
N7 Cu1 Cu2 50.48(8) . .
N1 Cu1 Cu2 88.14(8) . .
N4 Cu1 Cu2 136.39(8) . .
N3 Cu1 Cu2 134.50(8) . .
N7 Cu2 N2 138.83(11) . .
N7 Cu2 N6 120.90(11) . .
N2 Cu2 N6 90.78(11) . .
N7 Cu2 N5 113.69(11) . .
N2 Cu2 N5 90.22(11) . .
N6 Cu2 N5 89.33(11) . .
N7 Cu2 Cu1 51.99(8) . .
N2 Cu2 Cu1 86.85(8) . .
N6 Cu2 Cu1 141.47(8) . .
N5 Cu2 Cu1 129.09(8) . .
C75 Cl1 C70 61.4(3) . .
C71 C70 C75 115.9(7) . .
C71 C70 Cl1 121.8(6) . .
C75 C70 Cl1 54.5(3) . .
C72 C71 C70 116.5(9) . .
C72 C71 H71 121.7 . .
C70 C71 H71 121.7 . .
C71 C72 C73 127.7(10) . .
C71 C72 H72 116.1 . .
C73 C72 H72 116.1 . .
C74 C73 C72 112.1(13) . .
C74 C73 H73 124.0 . .
C72 C73 H73 124.0 . .
C75 C74 C73 124.2(10) 2 .
C75 C74 H74 117.9 2 .
C73 C74 H74 117.9 . .
C74 C75 Cl1 121.2(7) 2 .
C74 C75 C70 119.0(7) 2 .
Cl1 C75 C70 64.2(4) . .
C80 C80 C84 118.7(6) 2 .
C80 C80 H80 120.7 2 .
C84 C80 H80 120.7 . .
C82 C81 C80 122.0(8) . 2
C82 C81 H81 119.0 . .
C80 C81 H81 119.0 2 .
C83 C82 C81 119.9(8) . .
C83 C82 Cl3 121.2(6) . .
C81 C82 Cl3 118.9(7) . .
C82 C83 C84 119.1(8) . .
C82 C83 Cl2 120.0(7) . .
C84 C83 Cl2 120.9(8) . .
C83 C84 C80 121.6(8) . .
C83 C84 H84 119.2 . .
C80 C84 H84 119.2 . .

loop_
_geom_bond_atom_site_label_1
_geom_bond_atom_site_label_2
_geom_bond_distance
_geom_bond_site_symmetry_2
C1 N1 1.327(4) .
C1 C2 1.405(5) .
C1 C9 1.538(4) .
C2 C3 1.368(5) .
C2 H2 0.9500 .
C3 C4 1.409(5) .
C3 H3 0.9500 .
C4 C8 1.408(5) .
C4 C5 1.414(5) .
C5 C6 1.363(5) .
C5 H5 0.9500 .
C6 C7 1.415(5) .
C6 H6 0.9500 .
C7 N2 1.325(4) .
C7 C20 1.535(4) .
C8 N2 1.364(4) .
C8 N1 1.364(4) .
C9 F1 1.387(4) .
C9 C10 1.535(5) .
C9 C15 1.538(5) .
C10 N3 1.346(4) .
C10 C11 1.385(5) .
C11 C12 1.386(5) .
C11 H11 0.9500 .
C12 C13 1.378(6) .
C12 H12 0.9500 .
C13 C14 1.383(5) .
C13 H13 0.9500 .
C14 N3 1.343(4) .
C14 H14 0.9500 .
C15 N4 1.343(4) .
C15 C16 1.389(5) .
C16 C17 1.388(5) .
C16 H16 0.9500 .
C17 C18 1.382(5) .
C17 H17 0.9500 .
C18 C19 1.383(5) .
C18 H18 0.9500 .
C19 N4 1.344(4) .
C19 H19 0.9500 .
C20 F2 1.386(4) .
C20 C26 1.539(5) .
C20 C21 1.544(5) .
C21 N5 1.340(4) .
C21 C22 1.381(5) .
C22 C23 1.390(5) .
C22 H22 0.9500 .
C23 C24 1.385(5) .
C23 H23 0.9500 .
C24 C25 1.381(5) .
C24 H24 0.9500 .
C25 N5 1.345(5) .
C25 H25 0.9500 .
C26 N6 1.341(4) .
C26 C27 1.385(5) .
C27 C28 1.386(5) .
C27 H27 0.9500 .
C28 C29 1.380(5) .
C28 H28 0.9500 .
C29 C30 1.380(5) .
C29 H29 0.9500 .
C30 N6 1.342(5) .
C30 H30 0.9500 .
C31 N7 1.143(4) .
C31 C32 1.455(5) .
C32 H32A 0.9800 .
C32 H32B 0.9800 .
C32 H32C 0.9800 .
C33 F4 1.315(4) .
C33 F5 1.329(5) .
C33 F3 1.337(5) .
C33 S1 1.835(4) .
C34 F7 1.297(6) .
C34 F6 1.313(5) .
C34 F8 1.355(6) .
C34 S2 1.827(5) .
C35 F9 1.307(5) .
C35 F10 1.317(5) .
C35 F11 1.324(5) .
C35 S3 1.800(4) .
C36 F12 1.322(5) .
C36 F14 1.330(5) .
C36 F13 1.338(6) .
C36 S4 1.819(4) .
N1 Cu1 2.021(3) .
N2 Cu2 2.046(3) .
N3 Cu1 2.064(3) .
N4 Cu1 2.053(3) .
N5 Cu2 2.065(3) .
N6 Cu2 2.064(3) .
N7 Cu2 1.958(3) .
N7 Cu1 2.000(3) .
N8 S2 1.553(3) .
N8 S1 1.582(3) .
N9 S4 1.562(4) .
N9 S3 1.578(4) .
O1 S1 1.434(3) .
O2 S1 1.420(3) .
O3 S2 1.429(3) .
O4 S2 1.432(3) .
O5 S3 1.429(4) .
O6 S3 1.416(4) .
O7 S4 1.425(3) .
O8 S4 1.423(3) .
Cu1 Cu2 2.4779(5) .
Cl1 C75 1.699(8) .
Cl1 C70 1.878(9) .
C70 C71 1.467(14) .
C70 C75 1.832(11) .
C71 C72 1.366(12) .
C71 H71 0.9500 .
C72 C73 1.434(17) .
C72 H72 0.9500 .
C73 C74 1.428(14) .
C73 H73 0.9500 .
C74 C75 1.418(12) 2
C74 H74 0.9500 .
C75 C74 1.418(12) 2
C80 C80 1.379(13) 2
C80 C84 1.436(14) .
C80 H80 0.9500 .
C81 C82 1.382(12) .
C81 C80 1.411(12) 2
C81 H81 0.9500 .
C82 C83 1.378(12) .
C82 Cl3 1.747(8) .
C83 C84 1.378(14) .
C83 Cl2 1.731(9) .
C84 H84 0.9500 .
